data_7717598
loop_
_publ_author_name
'L\"uckert, Paula L.'
'Gilmer, Jannik'
'Virovets, Alexander'
'Lerner, Hans-Wolfram'
'Wagner, Matthias'

_publ_section_title
;
 Donor-free 9-aluminafluorenes: molecular structures and reactivity
;
_journal_name_full 'Dalton Transactions'
_journal_paper_doi 10.1039/D4DT03148B
_journal_year 2024
_chemical_formula_moiety 'C25 H29 Al Br N'
_chemical_formula_sum 'C25 H29 Al Br N'
_chemical_formula_weight 450.38
_chemical_properties_physical Air-sensitive,Moisture-sensitive
_space_group_crystal_system triclinic
_space_group_IT_number 2
_space_group_name_Hall '-P 1'
_space_group_name_H-M_alt 'P -1'
_atom_sites_solution_hydrogens geom
_audit_creation_method SHELXL-2018/3
_audit_update_record
;
2024-10-28 deposited with the CCDC.	2024-12-02 downloaded from the CCDC.
;
_cell_angle_alpha 75.692(6)
_cell_angle_beta 75.093(5)
_cell_angle_gamma 76.432(6)
_cell_formula_units_Z 2
_cell_length_a 8.8787(6)
_cell_length_b 9.5697(7)
_cell_length_c 14.8476(9)
_cell_measurement_reflns_used 3564
_cell_measurement_temperature 173(2)
_cell_measurement_theta_max 26.2560
_cell_measurement_theta_min 4.4780
_cell_volume 1161.41(14)
_computing_cell_refinement 'X-Area (Stoe & Cie, 2001)'
_computing_data_collection 'X-Area (Stoe & Cie, 2001)'
_computing_data_reduction 'X-Area (Stoe & Cie, 2001)'
_computing_structure_refinement 'SHELXL-2018/3 (Sheldrick, 2018)'
_computing_structure_solution 'SHELXT (G. M. Sheldrick, 2015)'
_diffrn_ambient_temperature 173(2)
_diffrn_detector 'image plate'
_diffrn_detector_area_resol_mean 6.67
_diffrn_detector_type 'STOE image plate (34 cm diameter)'
_diffrn_measured_fraction_theta_full 0.978
_diffrn_measured_fraction_theta_max 0.976
_diffrn_measurement_device '2-circle goniometer'
_diffrn_measurement_device_type 'STOE IPDS II two-circle-diffractometer'
_diffrn_measurement_method \w
_diffrn_radiation_monochromator mirror
_diffrn_radiation_type MoK\a
_diffrn_radiation_wavelength 0.71073
_diffrn_reflns_av_R_equivalents 0.0469
_diffrn_reflns_av_unetI/netI 0.0603
_diffrn_reflns_Laue_measured_fraction_full 0.978
_diffrn_reflns_Laue_measured_fraction_max 0.976
_diffrn_reflns_limit_h_max 11
_diffrn_reflns_limit_h_min -8
_diffrn_reflns_limit_k_max 11
_diffrn_reflns_limit_k_min -11
_diffrn_reflns_limit_l_max 18
_diffrn_reflns_limit_l_min -17
_diffrn_reflns_number 9419
_diffrn_reflns_point_group_measured_fraction_full 0.978
_diffrn_reflns_point_group_measured_fraction_max 0.976
_diffrn_reflns_theta_full 25.242
_diffrn_reflns_theta_max 26.387
_diffrn_reflns_theta_min 4.348
_diffrn_source 'Genix 3D I\mS microfocus X-ray source'
_exptl_absorpt_coefficient_mu 1.817
_exptl_absorpt_correction_T_max 1.00000
_exptl_absorpt_correction_T_min 0.56709
_exptl_absorpt_correction_type multi-scan
_exptl_absorpt_process_details
;
CrysAlisPro 1.171.42.43a (Rigaku Oxford Diffraction, 2022)
Empirical absorption correction using spherical harmonics,
implemented in SCALE3 ABSPACK scaling algorithm.
;
_exptl_crystal_colour colourless
_exptl_crystal_density_diffrn 1.288
_exptl_crystal_description plate
_exptl_crystal_F_000 468
_exptl_crystal_size_max 0.227
_exptl_crystal_size_mid 0.202
_exptl_crystal_size_min 0.089
_refine_diff_density_max 0.419
_refine_diff_density_min -0.345
_refine_diff_density_rms 0.066
_refine_ls_extinction_method none
_refine_ls_goodness_of_fit_ref 1.026
_refine_ls_hydrogen_treatment constr
_refine_ls_matrix_type full
_refine_ls_number_parameters 322
_refine_ls_number_reflns 4632
_refine_ls_number_restraints 55
_refine_ls_restrained_S_all 1.033
_refine_ls_R_factor_all 0.0455
_refine_ls_R_factor_gt 0.0355
_refine_ls_shift/su_max 0.000
_refine_ls_shift/su_mean 0.000
_refine_ls_structure_factor_coef Fsqd
_refine_ls_weighting_details 'w=1/[\s^2^(Fo^2^)+(0.0394P)^2^] where P=(Fo^2^+2Fc^2^)/3'
_refine_ls_weighting_scheme calc
_refine_ls_wR_factor_gt 0.0841
_refine_ls_wR_factor_ref 0.0894
_reflns_Friedel_coverage 0.000
_reflns_number_gt 3950
_reflns_number_total 4632
_reflns_threshold_expression 'I > 2\s(I)'
_cod_data_source_file d4dt03148b3.cif
_cod_data_source_block 4_py_wa3313
_cod_database_code 7717598
_shelx_shelxl_version_number 2018/3
_shelx_space_group_comment
;
The symmetry employed for this shelxl refinement is uniquely defined
by the following loop, which should always be used as a source of
symmetry information in preference to the above space-group names.
They are only intended as comments.
;
_shelx_estimated_absorpt_t_min 0.683
_shelx_estimated_absorpt_t_max 0.855

loop_
_space_group_symop_operation_xyz
'x, y, z'
'-x, -y, -z'

loop_
_atom_site_label
_atom_site_type_symbol
_atom_site_fract_x
_atom_site_fract_y
_atom_site_fract_z
_atom_site_U_iso_or_equiv
_atom_site_adp_type
_atom_site_occupancy
_atom_site_site_symmetry_order
_atom_site_calc_flag
_atom_site_refinement_flags_posn
_atom_site_refinement_flags_adp
_atom_site_refinement_flags_occupancy
_atom_site_disorder_assembly
_atom_site_disorder_group
Al1 Al 0.41517(8) 0.32727(7) 0.16674(4) 0.02148(15) Uani 1 1 d . . . . .
Br1 Br 0.41121(3) 0.28832(3) 0.01993(2) 0.03234(10) Uani 1 1 d . . . . .
N1 N 0.6313(2) 0.3594(2) 0.15229(12) 0.0244(4) Uani 1 1 d . . . . .
C1 C 0.6562(4) 0.4181(4) 0.2197(2) 0.0475(7) Uani 1 1 d . . . . .
H1 H 0.569883 0.441924 0.269928 0.057 Uiso 1 1 calc R U . . .
C2 C 0.8021(4) 0.4446(4) 0.2181(3) 0.0618(9) Uani 1 1 d . . . . .
H2 H 0.816008 0.486848 0.266236 0.074 Uiso 1 1 calc R U . . .
C3 C 0.9276(4) 0.4097(4) 0.1466(2) 0.0499(7) Uani 1 1 d . . . . .
H3 H 1.029673 0.426429 0.144972 0.060 Uiso 1 1 calc R U . . .
C4 C 0.9045(3) 0.3507(3) 0.0779(2) 0.0401(6) Uani 1 1 d . . . . .
H4 H 0.989891 0.326201 0.027432 0.048 Uiso 1 1 calc R U . . .
C5 C 0.7549(3) 0.3270(3) 0.08260(16) 0.0305(5) Uani 1 1 d . . . . .
H5 H 0.739152 0.285948 0.034359 0.037 Uiso 1 1 calc R U . . .
C6 C 0.3569(3) 0.1797(2) 0.28105(14) 0.0231(5) Uani 1 1 d . . . . .
C7 C 0.2290(3) 0.2519(2) 0.34152(14) 0.0221(4) Uani 1 1 d . . . . .
C8 C 0.1579(3) 0.1704(3) 0.42764(15) 0.0274(5) Uani 1 1 d . . . . .
H8 H 0.069121 0.217081 0.467872 0.033 Uiso 1 1 calc R U . . .
C9 C 0.2165(3) 0.0219(3) 0.45462(15) 0.0286(5) Uani 1 1 d . . . . .
H9 H 0.166770 -0.031071 0.513440 0.034 Uiso 1 1 calc R U . . .
C10 C 0.3459(3) -0.0516(2) 0.39800(15) 0.0246(5) Uani 1 1 d . . . . .
C1A C 0.319(2) -0.3046(16) 0.4160(18) 0.043(5) Uani 0.202(10) 1 d . U P A 1
H1AA H 0.332447 -0.297108 0.347463 0.064 Uiso 0.202(10) 1 calc R U P A 1
H1AB H 0.207145 -0.271467 0.443535 0.064 Uiso 0.202(10) 1 calc R U P A 1
H1AC H 0.352410 -0.406898 0.445973 0.064 Uiso 0.202(10) 1 calc R U P A 1
C2A C 0.587(2) -0.248(2) 0.3914(19) 0.059(6) Uani 0.202(10) 1 d . U P A 1
H2AA H 0.604485 -0.235227 0.322133 0.088 Uiso 0.202(10) 1 calc R U P A 1
H2AB H 0.629685 -0.349664 0.418200 0.088 Uiso 0.202(10) 1 calc R U P A 1
H2AC H 0.641529 -0.181627 0.406775 0.088 Uiso 0.202(10) 1 calc R U P A 1
C3A C 0.404(3) -0.237(2) 0.5441(13) 0.053(5) Uani 0.202(10) 1 d . U P A 1
H3AA H 0.457154 -0.167053 0.555984 0.080 Uiso 0.202(10) 1 calc R U P A 1
H3AB H 0.454767 -0.337362 0.567714 0.080 Uiso 0.202(10) 1 calc R U P A 1
H3AC H 0.291946 -0.221384 0.577066 0.080 Uiso 0.202(10) 1 calc R U P A 1
C1B C 0.397(4) -0.300(2) 0.3703(19) 0.040(6) Uani 0.139(9) 1 d . U P A 2
H1BA H 0.461363 -0.270873 0.306777 0.059 Uiso 0.139(9) 1 calc R U P A 2
H1BB H 0.285379 -0.282551 0.366556 0.059 Uiso 0.139(9) 1 calc R U P A 2
H1BC H 0.432391 -0.403718 0.395213 0.059 Uiso 0.139(9) 1 calc R U P A 2
C2B C 0.577(3) -0.222(3) 0.440(3) 0.043(7) Uani 0.139(9) 1 d . U P A 2
H2BA H 0.641107 -0.188424 0.377560 0.065 Uiso 0.139(9) 1 calc R U P A 2
H2BB H 0.622557 -0.323812 0.465397 0.065 Uiso 0.139(9) 1 calc R U P A 2
H2BC H 0.577396 -0.159672 0.483683 0.065 Uiso 0.139(9) 1 calc R U P A 2
C3B C 0.323(3) -0.269(2) 0.5426(14) 0.033(6) Uani 0.139(9) 1 d . U P A 2
H3BA H 0.213661 -0.274376 0.543773 0.050 Uiso 0.139(9) 1 calc R U P A 2
H3BB H 0.322328 -0.198777 0.581061 0.050 Uiso 0.139(9) 1 calc R U P A 2
H3BC H 0.378505 -0.365768 0.568632 0.050 Uiso 0.139(9) 1 calc R U P A 2
C1C C 0.5158(9) -0.2895(5) 0.3476(3) 0.0567(19) Uani 0.659(9) 1 d . U P A 3
H1CA H 0.552086 -0.393709 0.372058 0.085 Uiso 0.659(9) 1 calc R U P A 3
H1CB H 0.607769 -0.242198 0.316644 0.085 Uiso 0.659(9) 1 calc R U P A 3
H1CC H 0.450766 -0.279684 0.301356 0.085 Uiso 0.659(9) 1 calc R U P A 3
C2C C 0.5206(9) -0.2242(5) 0.4974(6) 0.0548(19) Uani 0.659(9) 1 d . U P A 3
H2CA H 0.461153 -0.176861 0.550760 0.082 Uiso 0.659(9) 1 calc R U P A 3
H2CB H 0.609769 -0.174924 0.462762 0.082 Uiso 0.659(9) 1 calc R U P A 3
H2CC H 0.560719 -0.327599 0.521732 0.082 Uiso 0.659(9) 1 calc R U P A 3
C3C C 0.2844(6) -0.3036(5) 0.4808(5) 0.0518(17) Uani 0.659(9) 1 d . U P A 3
H3CA H 0.219529 -0.299774 0.435594 0.078 Uiso 0.659(9) 1 calc R U P A 3
H3CB H 0.217568 -0.263147 0.535429 0.078 Uiso 0.659(9) 1 calc R U P A 3
H3CC H 0.332570 -0.405700 0.502550 0.078 Uiso 0.659(9) 1 calc R U P A 3
C11 C 0.4123(3) 0.0304(3) 0.31099(15) 0.0250(5) Uani 1 1 d . . . . .
H11 H 0.499231 -0.017705 0.270363 0.030 Uiso 1 1 calc R U . . .
C12 C 0.1749(3) 0.4135(2) 0.30989(14) 0.0214(4) Uani 1 1 d . . . . .
C13 C 0.2570(3) 0.4827(2) 0.22053(14) 0.0231(5) Uani 1 1 d . . . . .
C14 C 0.2087(3) 0.6330(3) 0.19034(15) 0.0259(5) Uani 1 1 d . . . . .
H14 H 0.263712 0.679270 0.130786 0.031 Uiso 1 1 calc R U . . .
C15 C 0.0842(3) 0.7198(2) 0.24235(15) 0.0254(5) Uani 1 1 d . . . . .
C16 C 0.0068(3) 0.6478(3) 0.32969(16) 0.0281(5) Uani 1 1 d . . . . .
H16 H -0.078601 0.702670 0.367276 0.034 Uiso 1 1 calc R U . . .
C17 C 0.0507(3) 0.4984(3) 0.36331(15) 0.0259(5) Uani 1 1 d . . . . .
H17 H -0.004265 0.453517 0.423315 0.031 Uiso 1 1 calc R U . . .
C18 C 0.4143(3) -0.2139(3) 0.43230(16) 0.0273(5) Uani 1 1 d . . . . .
C19 C 0.0314(3) 0.8833(3) 0.20286(16) 0.0300(5) Uani 1 1 d . . . . .
C20 C -0.0865(4) 0.8968(3) 0.1412(2) 0.0546(8) Uani 1 1 d . . . . .
H20A H -0.035605 0.844129 0.089163 0.082 Uiso 1 1 calc R U . . .
H20B H -0.121301 1.000484 0.114803 0.082 Uiso 1 1 calc R U . . .
H20C H -0.178402 0.854301 0.179933 0.082 Uiso 1 1 calc R U . . .
C21 C -0.0456(5) 0.9688(3) 0.2826(2) 0.0619(11) Uani 1 1 d . . . . .
H21A H -0.144929 0.935997 0.317811 0.093 Uiso 1 1 calc R U . . .
H21B H -0.067898 1.073809 0.255225 0.093 Uiso 1 1 calc R U . . .
H21C H 0.026504 0.951375 0.325919 0.093 Uiso 1 1 calc R U . . .
C22 C 0.1724(4) 0.9545(3) 0.1423(3) 0.0580(9) Uani 1 1 d . . . . .
H22A H 0.253598 0.937529 0.179695 0.087 Uiso 1 1 calc R U . . .
H22B H 0.136413 1.060227 0.122904 0.087 Uiso 1 1 calc R U . . .
H22C H 0.217272 0.911172 0.085657 0.087 Uiso 1 1 calc R U . . .

loop_
_atom_site_aniso_label
_atom_site_aniso_U_11
_atom_site_aniso_U_22
_atom_site_aniso_U_33
_atom_site_aniso_U_23
_atom_site_aniso_U_13
_atom_site_aniso_U_12
Al1 0.0218(3) 0.0211(3) 0.0188(3) -0.0024(2) -0.0020(2) -0.0029(3)
Br1 0.03768(16) 0.03849(16) 0.02324(13) -0.00756(9) -0.00639(9) -0.01016(11)
N1 0.0259(10) 0.0253(10) 0.0220(9) -0.0023(7) -0.0058(7) -0.0062(8)
C1 0.0412(17) 0.071(2) 0.0406(15) -0.0274(14) -0.0053(12) -0.0161(15)
C2 0.055(2) 0.086(3) 0.065(2) -0.0324(19) -0.0232(16) -0.0211(19)
C3 0.0328(15) 0.0533(19) 0.068(2) -0.0017(15) -0.0204(14) -0.0168(14)
C4 0.0279(14) 0.0399(15) 0.0460(14) -0.0008(12) -0.0029(11) -0.0074(12)
C5 0.0307(13) 0.0288(13) 0.0291(11) -0.0025(9) -0.0045(10) -0.0051(10)
C6 0.0245(12) 0.0226(11) 0.0207(10) -0.0023(8) -0.0038(8) -0.0045(9)
C7 0.0239(11) 0.0233(12) 0.0199(10) -0.0032(8) -0.0067(8) -0.0050(9)
C8 0.0288(13) 0.0257(12) 0.0223(10) -0.0022(8) 0.0010(9) -0.0043(10)
C9 0.0315(13) 0.0270(13) 0.0230(10) 0.0024(9) -0.0028(9) -0.0082(10)
C10 0.0261(12) 0.0225(12) 0.0254(11) -0.0003(8) -0.0090(9) -0.0060(9)
C1A 0.038(8) 0.027(6) 0.064(9) -0.007(6) -0.013(7) -0.007(5)
C2A 0.053(8) 0.043(8) 0.064(9) 0.002(7) -0.004(7) -0.001(6)
C3A 0.063(10) 0.046(8) 0.048(7) -0.009(6) -0.022(7) 0.006(7)
C1B 0.057(11) 0.026(8) 0.038(9) -0.007(6) -0.019(8) -0.002(8)
C2B 0.035(9) 0.039(10) 0.053(11) 0.004(8) -0.018(8) -0.008(7)
C3B 0.030(9) 0.021(8) 0.031(8) 0.015(6) 0.002(6) 0.001(6)
C1C 0.088(5) 0.024(2) 0.036(2) -0.0029(17) 0.002(3) 0.010(2)
C2C 0.070(4) 0.030(2) 0.077(4) -0.010(3) -0.054(4) 0.007(2)
C3C 0.034(3) 0.028(2) 0.081(4) 0.007(2) -0.007(3) -0.0080(19)
C11 0.0230(12) 0.0245(12) 0.0257(11) -0.0051(9) -0.0028(9) -0.0030(9)
C12 0.0226(11) 0.0220(11) 0.0200(10) -0.0025(8) -0.0060(8) -0.0052(9)
C13 0.0223(11) 0.0257(12) 0.0206(10) -0.0035(8) -0.0044(8) -0.0041(9)
C14 0.0311(13) 0.0251(12) 0.0198(10) -0.0015(8) -0.0050(9) -0.0054(10)
C15 0.0283(12) 0.0228(12) 0.0265(11) -0.0061(9) -0.0097(9) -0.0022(9)
C16 0.0270(12) 0.0270(13) 0.0289(11) -0.0101(9) -0.0022(9) -0.0016(10)
C17 0.0266(12) 0.0264(12) 0.0227(10) -0.0047(8) -0.0014(9) -0.0054(9)
C18 0.0282(13) 0.0215(12) 0.0301(11) -0.0004(9) -0.0089(9) -0.0024(9)
C19 0.0367(14) 0.0213(12) 0.0297(11) -0.0045(9) -0.0086(10) 0.0004(10)
C20 0.066(2) 0.0333(16) 0.068(2) 0.0011(14) -0.0407(17) 0.0011(15)
C21 0.107(3) 0.0247(15) 0.0398(15) -0.0099(12) -0.0055(17) 0.0076(16)
C22 0.053(2) 0.0252(15) 0.084(2) 0.0013(14) -0.0033(17) -0.0105(14)

loop_
_atom_type_symbol
_atom_type_description
_atom_type_scat_dispersion_real
_atom_type_scat_dispersion_imag
_atom_type_scat_source
C C 0.0033 0.0016 'International Tables Vol C Tables 4.2.6.8 and 6.1.1.4'
H H 0.0000 0.0000 'International Tables Vol C Tables 4.2.6.8 and 6.1.1.4'
N N 0.0061 0.0033 'International Tables Vol C Tables 4.2.6.8 and 6.1.1.4'
Al Al 0.0645 0.0514 'International Tables Vol C Tables 4.2.6.8 and 6.1.1.4'
Br Br -0.2901 2.4595 'International Tables Vol C Tables 4.2.6.8 and 6.1.1.4'

loop_
_geom_angle_atom_site_label_1
_geom_angle_atom_site_label_2
_geom_angle_atom_site_label_3
_geom_angle
_geom_angle_site_symmetry_1
_geom_angle_site_symmetry_3
_geom_angle_publ_flag
C6 Al1 C13 91.61(9) . . ?
C6 Al1 N1 111.21(9) . . ?
C13 Al1 N1 111.11(9) . . ?
C6 Al1 Br1 119.31(7) . . ?
C13 Al1 Br1 119.45(7) . . ?
N1 Al1 Br1 104.09(6) . . ?
C5 N1 C1 117.7(2) . . ?
C5 N1 Al1 125.88(16) . . ?
C1 N1 Al1 116.44(17) . . ?
N1 C1 C2 122.0(3) . . ?
N1 C1 H1 119.0 . . ?
C2 C1 H1 119.0 . . ?
C3 C2 C1 119.6(3) . . ?
C3 C2 H2 120.2 . . ?
C1 C2 H2 120.2 . . ?
C4 C3 C2 119.2(3) . . ?
C4 C3 H3 120.4 . . ?
C2 C3 H3 120.4 . . ?
C3 C4 C5 119.0(3) . . ?
C3 C4 H4 120.5 . . ?
C5 C4 H4 120.5 . . ?
N1 C5 C4 122.6(2) . . ?
N1 C5 H5 118.7 . . ?
C4 C5 H5 118.7 . . ?
C11 C6 C7 118.6(2) . . ?
C11 C6 Al1 134.77(17) . . ?
C7 C6 Al1 106.59(16) . . ?
C8 C7 C6 119.0(2) . . ?
C8 C7 C12 123.07(19) . . ?
C6 C7 C12 117.94(19) . . ?
C9 C8 C7 120.5(2) . . ?
C9 C8 H8 119.8 . . ?
C7 C8 H8 119.8 . . ?
C8 C9 C10 121.9(2) . . ?
C8 C9 H9 119.0 . . ?
C10 C9 H9 119.0 . . ?
C9 C10 C11 116.8(2) . . ?
C9 C10 C18 120.8(2) . . ?
C11 C10 C18 122.4(2) . . ?
C18 C1A H1AA 109.5 . . ?
C18 C1A H1AB 109.5 . . ?
H1AA C1A H1AB 109.5 . . ?
C18 C1A H1AC 109.5 . . ?
H1AA C1A H1AC 109.5 . . ?
H1AB C1A H1AC 109.5 . . ?
C18 C2A H2AA 109.5 . . ?
C18 C2A H2AB 109.5 . . ?
H2AA C2A H2AB 109.5 . . ?
C18 C2A H2AC 109.5 . . ?
H2AA C2A H2AC 109.5 . . ?
H2AB C2A H2AC 109.5 . . ?
C18 C3A H3AA 109.5 . . ?
C18 C3A H3AB 109.5 . . ?
H3AA C3A H3AB 109.5 . . ?
C18 C3A H3AC 109.5 . . ?
H3AA C3A H3AC 109.5 . . ?
H3AB C3A H3AC 109.5 . . ?
C18 C1B H1BA 109.5 . . ?
C18 C1B H1BB 109.5 . . ?
H1BA C1B H1BB 109.5 . . ?
C18 C1B H1BC 109.5 . . ?
H1BA C1B H1BC 109.5 . . ?
H1BB C1B H1BC 109.5 . . ?
C18 C2B H2BA 109.5 . . ?
C18 C2B H2BB 109.5 . . ?
H2BA C2B H2BB 109.5 . . ?
C18 C2B H2BC 109.5 . . ?
H2BA C2B H2BC 109.5 . . ?
H2BB C2B H2BC 109.5 . . ?
C18 C3B H3BA 109.5 . . ?
C18 C3B H3BB 109.5 . . ?
H3BA C3B H3BB 109.5 . . ?
C18 C3B H3BC 109.5 . . ?
H3BA C3B H3BC 109.5 . . ?
H3BB C3B H3BC 109.5 . . ?
C18 C1C H1CA 109.5 . . ?
C18 C1C H1CB 109.5 . . ?
H1CA C1C H1CB 109.5 . . ?
C18 C1C H1CC 109.5 . . ?
H1CA C1C H1CC 109.5 . . ?
H1CB C1C H1CC 109.5 . . ?
C18 C2C H2CA 109.5 . . ?
C18 C2C H2CB 109.5 . . ?
H2CA C2C H2CB 109.5 . . ?
C18 C2C H2CC 109.5 . . ?
H2CA C2C H2CC 109.5 . . ?
H2CB C2C H2CC 109.5 . . ?
C18 C3C H3CA 109.5 . . ?
C18 C3C H3CB 109.5 . . ?
H3CA C3C H3CB 109.5 . . ?
C18 C3C H3CC 109.5 . . ?
H3CA C3C H3CC 109.5 . . ?
H3CB C3C H3CC 109.5 . . ?
C6 C11 C10 123.1(2) . . ?
C6 C11 H11 118.5 . . ?
C10 C11 H11 118.5 . . ?
C17 C12 C13 118.9(2) . . ?
C17 C12 C7 123.8(2) . . ?
C13 C12 C7 117.30(19) . . ?
C14 C13 C12 117.99(19) . . ?
C14 C13 Al1 135.52(17) . . ?
C12 C13 Al1 106.43(15) . . ?
C13 C14 C15 124.0(2) . . ?
C13 C14 H14 118.0 . . ?
C15 C14 H14 118.0 . . ?
C16 C15 C14 116.2(2) . . ?
C16 C15 C19 122.2(2) . . ?
C14 C15 C19 121.5(2) . . ?
C17 C16 C15 122.1(2) . . ?
C17 C16 H16 119.0 . . ?
C15 C16 H16 119.0 . . ?
C16 C17 C12 120.8(2) . . ?
C16 C17 H17 119.6 . . ?
C12 C17 H17 119.6 . . ?
C1B C18 C2B 115.4(18) . . ?
C1A C18 C2A 115.7(12) . . ?
C2C C18 C3C 110.8(4) . . ?
C1B C18 C10 109.5(8) . . ?
C1A C18 C10 109.2(6) . . ?
C2B C18 C10 107.4(10) . . ?
C2C C18 C10 109.2(3) . . ?
C2A C18 C10 111.0(7) . . ?
C3C C18 C10 111.9(2) . . ?
C2C C18 C1C 107.4(4) . . ?
C3C C18 C1C 105.3(4) . . ?
C10 C18 C1C 112.1(2) . . ?
C1A C18 C3A 109.3(13) . . ?
C2A C18 C3A 104.3(13) . . ?
C10 C18 C3A 106.9(6) . . ?
C1B C18 C3B 111.5(16) . . ?
C2B C18 C3B 103.5(16) . . ?
C10 C18 C3B 109.2(7) . . ?
C20 C19 C21 109.8(3) . . ?
C20 C19 C15 108.1(2) . . ?
C21 C19 C15 111.6(2) . . ?
C20 C19 C22 109.1(2) . . ?
C21 C19 C22 106.7(3) . . ?
C15 C19 C22 111.5(2) . . ?
C19 C20 H20A 109.5 . . ?
C19 C20 H20B 109.5 . . ?
H20A C20 H20B 109.5 . . ?
C19 C20 H20C 109.5 . . ?
H20A C20 H20C 109.5 . . ?
H20B C20 H20C 109.5 . . ?
C19 C21 H21A 109.5 . . ?
C19 C21 H21B 109.5 . . ?
H21A C21 H21B 109.5 . . ?
C19 C21 H21C 109.5 . . ?
H21A C21 H21C 109.5 . . ?
H21B C21 H21C 109.5 . . ?
C19 C22 H22A 109.5 . . ?
C19 C22 H22B 109.5 . . ?
H22A C22 H22B 109.5 . . ?
C19 C22 H22C 109.5 . . ?
H22A C22 H22C 109.5 . . ?
H22B C22 H22C 109.5 . . ?

loop_
_geom_bond_atom_site_label_1
_geom_bond_atom_site_label_2
_geom_bond_distance
_geom_bond_site_symmetry_2
_geom_bond_publ_flag
Al1 C6 1.962(2) . ?
Al1 C13 1.963(2) . ?
Al1 N1 1.964(2) . ?
Al1 Br1 2.3106(6) . ?
N1 C5 1.336(3) . ?
N1 C1 1.348(3) . ?
C1 C2 1.370(4) . ?
C1 H1 0.9500 . ?
C2 C3 1.368(5) . ?
C2 H2 0.9500 . ?
C3 C4 1.359(4) . ?
C3 H3 0.9500 . ?
C4 C5 1.381(4) . ?
C4 H4 0.9500 . ?
C5 H5 0.9500 . ?
C6 C11 1.396(3) . ?
C6 C7 1.410(3) . ?
C7 C8 1.401(3) . ?
C7 C12 1.501(3) . ?
C8 C9 1.389(3) . ?
C8 H8 0.9500 . ?
C9 C10 1.392(3) . ?
C9 H9 0.9500 . ?
C10 C11 1.399(3) . ?
C10 C18 1.539(3) . ?
C1A C18 1.443(16) . ?
C1A H1AA 0.9800 . ?
C1A H1AB 0.9800 . ?
C1A H1AC 0.9800 . ?
C2A C18 1.489(19) . ?
C2A H2AA 0.9800 . ?
C2A H2AB 0.9800 . ?
C2A H2AC 0.9800 . ?
C3A C18 1.600(17) . ?
C3A H3AA 0.9800 . ?
C3A H3AB 0.9800 . ?
C3A H3AC 0.9800 . ?
C1B C18 1.43(2) . ?
C1B H1BA 0.9800 . ?
C1B H1BB 0.9800 . ?
C1B H1BC 0.9800 . ?
C2B C18 1.47(2) . ?
C2B H2BA 0.9800 . ?
C2B H2BB 0.9800 . ?
C2B H2BC 0.9800 . ?
C3B C18 1.645(18) . ?
C3B H3BA 0.9800 . ?
C3B H3BB 0.9800 . ?
C3B H3BC 0.9800 . ?
C1C C18 1.574(5) . ?
C1C H1CA 0.9800 . ?
C1C H1CB 0.9800 . ?
C1C H1CC 0.9800 . ?
C2C C18 1.488(5) . ?
C2C H2CA 0.9800 . ?
C2C H2CB 0.9800 . ?
C2C H2CC 0.9800 . ?
C3C C18 1.522(5) . ?
C3C H3CA 0.9800 . ?
C3C H3CB 0.9800 . ?
C3C H3CC 0.9800 . ?
C11 H11 0.9500 . ?
C12 C17 1.398(3) . ?
C12 C13 1.423(3) . ?
C13 C14 1.394(3) . ?
C14 C15 1.398(3) . ?
C14 H14 0.9500 . ?
C15 C16 1.397(3) . ?
C15 C19 1.535(3) . ?
C16 C17 1.389(3) . ?
C16 H16 0.9500 . ?
C17 H17 0.9500 . ?
C19 C20 1.524(4) . ?
C19 C21 1.529(3) . ?
C19 C22 1.536(4) . ?
C20 H20A 0.9800 . ?
C20 H20B 0.9800 . ?
C20 H20C 0.9800 . ?
C21 H21A 0.9800 . ?
C21 H21B 0.9800 . ?
C21 H21C 0.9800 . ?
C22 H22A 0.9800 . ?
C22 H22B 0.9800 . ?
C22 H22C 0.9800 . ?

loop_
_geom_hbond_atom_site_label_D
_geom_hbond_atom_site_label_H
_geom_hbond_atom_site_label_A
_geom_hbond_distance_DH
_geom_hbond_distance_HA
_geom_hbond_distance_DA
_geom_hbond_angle_DHA
_geom_hbond_site_symmetry_A
_geom_hbond_publ_flag
C5 H5 Br1 0.95 2.97 3.532(3) 119.3 . yes

loop_
_geom_torsion_atom_site_label_1
_geom_torsion_atom_site_label_2
_geom_torsion_atom_site_label_3
_geom_torsion_atom_site_label_4
_geom_torsion
_geom_torsion_site_symmetry_1
_geom_torsion_site_symmetry_2
_geom_torsion_site_symmetry_3
_geom_torsion_site_symmetry_4
_geom_torsion_publ_flag
C5 N1 C1 C2 0.0(5) . . . . ?
Al1 N1 C1 C2 179.4(3) . . . . ?
N1 C1 C2 C3 -0.5(6) . . . . ?
C1 C2 C3 C4 0.7(5) . . . . ?
C2 C3 C4 C5 -0.4(5) . . . . ?
C1 N1 C5 C4 0.3(4) . . . . ?
Al1 N1 C5 C4 -178.99(19) . . . . ?
C3 C4 C5 N1 -0.2(4) . . . . ?
C11 C6 C7 C8 -2.5(3) . . . . ?
Al1 C6 C7 C8 177.23(17) . . . . ?
C11 C6 C7 C12 177.7(2) . . . . ?
Al1 C6 C7 C12 -2.6(2) . . . . ?
C6 C7 C8 C9 2.4(3) . . . . ?
C12 C7 C8 C9 -177.8(2) . . . . ?
C7 C8 C9 C10 -0.3(4) . . . . ?
C8 C9 C10 C11 -1.6(3) . . . . ?
C8 C9 C10 C18 176.4(2) . . . . ?
C7 C6 C11 C10 0.6(3) . . . . ?
Al1 C6 C11 C10 -179.01(18) . . . . ?
C9 C10 C11 C6 1.4(3) . . . . ?
C18 C10 C11 C6 -176.5(2) . . . . ?
C8 C7 C12 C17 0.8(3) . . . . ?
C6 C7 C12 C17 -179.4(2) . . . . ?
C8 C7 C12 C13 -179.7(2) . . . . ?
C6 C7 C12 C13 0.1(3) . . . . ?
C17 C12 C13 C14 -0.2(3) . . . . ?
C7 C12 C13 C14 -179.7(2) . . . . ?
C17 C12 C13 Al1 -178.06(17) . . . . ?
C7 C12 C13 Al1 2.4(2) . . . . ?
C12 C13 C14 C15 -0.2(3) . . . . ?
Al1 C13 C14 C15 176.88(19) . . . . ?
C13 C14 C15 C16 0.3(3) . . . . ?
C13 C14 C15 C19 -176.9(2) . . . . ?
C14 C15 C16 C17 0.1(3) . . . . ?
C19 C15 C16 C17 177.2(2) . . . . ?
C15 C16 C17 C12 -0.5(4) . . . . ?
C13 C12 C17 C16 0.5(3) . . . . ?
C7 C12 C17 C16 -180.0(2) . . . . ?
C9 C10 C18 C1B 116.8(17) . . . . ?
C11 C10 C18 C1B -65.3(17) . . . . ?
C9 C10 C18 C1A 80.9(11) . . . . ?
C11 C10 C18 C1A -101.2(11) . . . . ?
C9 C10 C18 C2B -117.1(18) . . . . ?
C11 C10 C18 C2B 60.8(18) . . . . ?
C9 C10 C18 C2C -81.2(5) . . . . ?
C11 C10 C18 C2C 96.7(4) . . . . ?
C9 C10 C18 C2A -150.4(13) . . . . ?
C11 C10 C18 C2A 27.5(13) . . . . ?
C9 C10 C18 C3C 41.8(4) . . . . ?
C11 C10 C18 C3C -140.3(4) . . . . ?
C9 C10 C18 C1C 159.9(4) . . . . ?
C11 C10 C18 C1C -22.2(4) . . . . ?
C9 C10 C18 C3A -37.2(12) . . . . ?
C11 C10 C18 C3A 140.7(12) . . . . ?
C9 C10 C18 C3B -5.5(12) . . . . ?
C11 C10 C18 C3B 172.4(12) . . . . ?
C16 C15 C19 C20 -91.5(3) . . . . ?
C14 C15 C19 C20 85.5(3) . . . . ?
C16 C15 C19 C21 29.3(4) . . . . ?
C14 C15 C19 C21 -153.7(3) . . . . ?
C16 C15 C19 C22 148.6(3) . . . . ?
C14 C15 C19 C22 -34.4(3) . . . . ?
